data_7227982
loop_
_publ_author_name
'Martins, Vin\'icius'
'Camargos-Resende, Jackson A. L.'
'Machado Ronconi, C\'elia'

_publ_section_title
;
 A series of coordination networks constructed from the rigid ligand
 4,4'-ethynylenedibenzoate: topological diversity, entanglement,
 supramolecular interactions and photophysical properties
;
_journal_name_full CrystEngComm
_journal_paper_doi 10.1039/C7CE00306D
_journal_year 2017
_chemical_formula_sum 'C26 H19 Er O8 S'
_chemical_formula_weight 658.73
_space_group_crystal_system triclinic
_space_group_IT_number 2
_space_group_name_Hall '-P 1'
_space_group_name_H-M_alt 'P -1'
_symmetry_space_group_name_Hall '-P 1'
_symmetry_space_group_name_H-M 'P -1'
_atom_sites_solution_hydrogens geom
_audit_creation_method SHELXL-2016/6
_audit_update_record
;
2016-12-05 deposited with the CCDC.
2017-04-03 downloaded from the CCDC.
;
_cell_angle_alpha 78.246(2)
_cell_angle_beta 87.041(2)
_cell_angle_gamma 84.491(2)
_cell_formula_units_Z 2
_cell_length_a 8.1941(5)
_cell_length_b 16.2658(9)
_cell_length_c 16.7088(9)
_cell_measurement_reflns_used 8619
_cell_measurement_temperature 287(2)
_cell_measurement_theta_max 0.937
_cell_measurement_theta_min 0.895
_cell_volume 2169.1(2)
_computing_structure_refinement 'SHELXL-2016/6 (Sheldrick, 2016)'
_diffrn_ambient_temperature 287(2)
_diffrn_measured_fraction_theta_full 0.998
_diffrn_measured_fraction_theta_max 0.995
_diffrn_measurement_device_type 'Bruker D8 Venture'
_diffrn_radiation_type MoK\a
_diffrn_radiation_wavelength 0.71073
_diffrn_reflns_av_R_equivalents 0.0562
_diffrn_reflns_av_unetI/netI 0.0493
_diffrn_reflns_Laue_measured_fraction_full 0.998
_diffrn_reflns_Laue_measured_fraction_max 0.995
_diffrn_reflns_limit_h_max 10
_diffrn_reflns_limit_h_min -10
_diffrn_reflns_limit_k_max 20
_diffrn_reflns_limit_k_min -20
_diffrn_reflns_limit_l_max 20
_diffrn_reflns_limit_l_min -20
_diffrn_reflns_number 31069
_diffrn_reflns_point_group_measured_fraction_full 0.998
_diffrn_reflns_point_group_measured_fraction_max 0.995
_diffrn_reflns_theta_full 25.242
_diffrn_reflns_theta_max 26.082
_diffrn_reflns_theta_min 2.491
_exptl_absorpt_coefficient_mu 2.010
_exptl_absorpt_correction_T_max 0.7453
_exptl_absorpt_correction_T_min 0.5467
_exptl_absorpt_correction_type multi-scan
_exptl_absorpt_process_details
;
SADABS-2014/5 (Bruker,2014/5) was used for absorption correction. 
wR2(int) was 0.1278 before and 0.0522 after correction. The Ratio 
of minimum to maximum transmission is 0.7335. The \l/2 correction 
factor is 0.00150.
;
_exptl_crystal_colour pink
_exptl_crystal_density_diffrn 1.009
_exptl_crystal_description block
_exptl_crystal_F_000 646
_exptl_crystal_size_max 0.379
_exptl_crystal_size_mid 0.178
_exptl_crystal_size_min 0.078
_refine_diff_density_max 1.924
_refine_diff_density_min -0.981
_refine_diff_density_rms 0.100
_refine_ls_extinction_method none
_refine_ls_goodness_of_fit_ref 1.032
_refine_ls_hydrogen_treatment constr
_refine_ls_matrix_type full
_refine_ls_number_parameters 327
_refine_ls_number_reflns 8558
_refine_ls_number_restraints 297
_refine_ls_restrained_S_all 1.017
_refine_ls_R_factor_all 0.0470
_refine_ls_R_factor_gt 0.0339
_refine_ls_shift/su_max 0.002
_refine_ls_shift/su_mean 0.000
_refine_ls_structure_factor_coef Fsqd
_refine_ls_weighting_details 'w=1/[\s^2^(Fo^2^)+(0.0400P)^2^+2.3937P] where P=(Fo^2^+2Fc^2^)/3'
_refine_ls_weighting_scheme calc
_refine_ls_wR_factor_gt 0.0790
_refine_ls_wR_factor_ref 0.0842
_reflns_Friedel_coverage 0.000
_reflns_number_gt 7164
_reflns_number_total 8558
_reflns_threshold_expression 'I > 2\s(I)'
_cod_data_source_file c7ce00306d2.cif
_cod_data_source_block shelx
_cod_database_code 7227982
_shelx_shelxl_version_number 2016/6
_shelx_space_group_comment
;
The symmetry employed for this shelxl refinement is uniquely defined
by the following loop, which should always be used as a source of
symmetry information in preference to the above space-group names.
They are only intended as comments.
;
_shelx_estimated_absorpt_t_min 0.516
_shelx_estimated_absorpt_t_max 0.859

loop_
_space_group_symop_operation_xyz
'x, y, z'
'-x, -y, -z'

loop_
_atom_site_label
_atom_site_type_symbol
_atom_site_fract_x
_atom_site_fract_y
_atom_site_fract_z
_atom_site_U_iso_or_equiv
_atom_site_adp_type
_atom_site_occupancy
_atom_site_site_symmetry_order
_atom_site_calc_flag
_atom_site_refinement_flags_posn
_atom_site_refinement_flags_adp
_atom_site_disorder_assembly
_atom_site_disorder_group
Er1 Er 0.29114(2) 0.60132(2) 0.00654(2) 0.02437(7) Uani 1 1 d . . . .
O1W O 0.2220(3) 0.48186(18) -0.03861(18) 0.0345(7) Uani 1 1 d . . . .
H1W H 0.305748 0.455990 -0.052821 0.052 Uiso 1 1 calc R U . .
O3 O 0.4275(3) 0.49641(19) 0.09377(17) 0.0360(7) Uani 1 1 d . . . .
O2 O 0.5403(3) 0.65139(17) 0.03337(19) 0.0366(7) Uani 1 1 d . . . .
O5 O -0.0628(3) 0.4493(2) 0.90313(17) 0.0364(7) Uani 1 1 d . . . .
O4 O 0.5909(4) 0.37894(19) 0.12523(17) 0.0384(7) Uani 1 1 d . . . .
O1 O 0.3580(3) 0.74930(18) -0.02542(19) 0.0374(7) Uani 1 1 d . . . .
O6 O -0.1775(4) 0.34006(19) 0.88049(17) 0.0381(7) Uani 1 1 d . . . .
O1D1 O 0.0685(4) 0.6582(2) -0.06687(19) 0.0437(8) Uani 1 1 d . . A 1
C9 C 0.4949(5) 0.4370(3) 0.1446(2) 0.0277(8) Uani 1 1 d . . . .
C24 C -0.0758(5) 0.3950(3) 0.8599(2) 0.0307(9) Uani 1 1 d . . . .
C1 C 0.4971(5) 0.7276(3) 0.0027(3) 0.0303(9) Uani 1 1 d . . . .
C10 C 0.4573(5) 0.4350(3) 0.2342(2) 0.0325(9) Uani 1 1 d . . . .
C23 C 0.0257(5) 0.3975(3) 0.7822(2) 0.0373(10) Uani 1 1 d . . . .
C2 C 0.6165(5) 0.7927(3) 0.0026(3) 0.0380(10) Uani 1 1 d . . . .
C11 C 0.3850(6) 0.5046(3) 0.2607(3) 0.0470(12) Uani 1 1 d . . . .
H11 H 0.362677 0.554634 0.223132 0.056 Uiso 1 1 calc R U . .
C21 C 0.1202(6) 0.4639(4) 0.7531(3) 0.0549(14) Uani 1 1 d . . . .
H21 H 0.128762 0.504499 0.784199 0.066 Uiso 1 1 calc R U . .
C4 C 0.7692(6) 0.7694(3) 0.0348(4) 0.0581(15) Uani 1 1 d . . . .
H4 H 0.795637 0.713246 0.058988 0.070 Uiso 1 1 calc R U . .
C12 C 0.4918(7) 0.3612(3) 0.2909(3) 0.0540(14) Uani 1 1 d . . . .
H12 H 0.542753 0.313796 0.273903 0.065 Uiso 1 1 calc R U . .
C3 C 0.5754(7) 0.8759(3) -0.0298(4) 0.0663(17) Uani 1 1 d . . . .
H3 H 0.472557 0.892606 -0.051645 0.080 Uiso 1 1 calc R U . .
C18 C 0.1918(7) 0.4096(4) 0.6319(3) 0.0622(15) Uani 1 1 d . . . .
C22 C 0.0191(8) 0.3359(4) 0.7378(3) 0.0645(16) Uani 1 1 d . . . .
H22 H -0.041282 0.290136 0.757851 0.077 Uiso 1 1 calc R U . .
C13 C 0.3452(7) 0.5014(4) 0.3421(3) 0.0610(15) Uani 1 1 d . . . .
H13 H 0.297298 0.549376 0.359059 0.073 Uiso 1 1 calc R U . .
C15 C 0.3754(7) 0.4280(4) 0.3986(3) 0.0580(14) Uani 1 1 d . . . .
C19 C 0.2020(7) 0.4701(4) 0.6781(3) 0.0667(17) Uani 1 1 d . . . .
H19 H 0.264268 0.515379 0.658593 0.080 Uiso 1 1 calc R U . .
C7 C 0.8396(7) 0.9117(3) 0.0020(4) 0.0631(16) Uani 1 1 d . . . .
C14 C 0.4505(8) 0.3580(4) 0.3723(3) 0.0712(18) Uani 1 1 d . . . .
H14 H 0.473508 0.308181 0.410033 0.085 Uiso 1 1 calc R U . .
C6 C 0.8816(6) 0.8251(3) 0.0323(4) 0.0669(18) Uani 1 1 d . . . .
H6 H 0.986672 0.806635 0.050492 0.080 Uiso 1 1 calc R U . .
C5 C 0.6859(8) 0.9356(3) -0.0304(5) 0.083(2) Uani 1 1 d . . . .
H5 H 0.656659 0.991969 -0.052628 0.099 Uiso 1 1 calc R U . .
C17 C 0.2681(8) 0.4167(4) 0.5515(3) 0.0731(18) Uani 1 1 d . . . .
C20 C 0.1022(9) 0.3419(4) 0.6631(4) 0.082(2) Uani 1 1 d . . . .
H20 H 0.097704 0.299717 0.633399 0.099 Uiso 1 1 calc R U . .
C2D1 C -0.1640(9) 0.6827(6) -0.1689(5) 0.120(3) Uani 1 1 d . . A 1
H00A H -0.190106 0.703437 -0.225162 0.180 Uiso 1 1 calc R U A 1
H00B H -0.224112 0.717597 -0.135552 0.180 Uiso 1 1 calc R U A 1
H00C H -0.193208 0.625837 -0.152154 0.180 Uiso 1 1 calc R U A 1
C16 C 0.3220(8) 0.4221(5) 0.4833(3) 0.0755(19) Uani 1 1 d . . . .
C8 C 0.9524(7) 0.9742(3) 0.0007(5) 0.0741(19) Uani 1 1 d . . . .
C1D1 C 0.0596(17) 0.7920(6) -0.1774(6) 0.190(6) Uani 1 1 d . . A 1
H01A H 0.168998 0.803551 -0.168020 0.284 Uiso 1 1 calc R U A 1
H01B H -0.016528 0.817232 -0.141869 0.284 Uiso 1 1 calc R U A 1
H01C H 0.033568 0.814992 -0.233277 0.284 Uiso 1 1 calc R U A 1
S1D1 S 0.0469(2) 0.68502(13) -0.15751(9) 0.0767(5) Uani 1 1 d . . A 1

loop_
_atom_site_aniso_label
_atom_site_aniso_U_11
_atom_site_aniso_U_22
_atom_site_aniso_U_33
_atom_site_aniso_U_23
_atom_site_aniso_U_13
_atom_site_aniso_U_12
Er1 0.02045(10) 0.03473(11) 0.02145(10) -0.01117(7) 0.00703(6) -0.01237(7)
O1W 0.0199(14) 0.0422(17) 0.0468(18) -0.0213(14) 0.0045(13) -0.0069(12)
O3 0.0332(16) 0.0478(18) 0.0253(15) 0.0029(13) -0.0014(12) -0.0160(13)
O2 0.0284(16) 0.0247(15) 0.060(2) -0.0116(14) -0.0031(14) -0.0098(12)
O5 0.0267(15) 0.062(2) 0.0282(15) -0.0220(14) 0.0101(12) -0.0193(14)
O4 0.0399(18) 0.0483(18) 0.0289(16) -0.0123(14) 0.0159(13) -0.0118(14)
O1 0.0257(15) 0.0330(16) 0.0545(19) -0.0087(14) 0.0003(14) -0.0096(13)
O6 0.0382(17) 0.0496(18) 0.0323(16) -0.0196(14) 0.0146(13) -0.0178(14)
O1D1 0.0285(16) 0.062(2) 0.0400(17) -0.0087(16) -0.0076(14) -0.0024(15)
C9 0.022(2) 0.041(2) 0.0214(19) -0.0050(17) 0.0054(15) -0.0170(17)
C24 0.025(2) 0.050(3) 0.0176(19) -0.0099(18) 0.0060(16) -0.0047(18)
C1 0.025(2) 0.030(2) 0.040(2) -0.0176(18) 0.0124(17) -0.0108(16)
C10 0.026(2) 0.049(2) 0.0226(19) -0.0097(17) 0.0067(16) -0.0043(19)
C23 0.032(2) 0.060(3) 0.021(2) -0.0129(19) 0.0085(17) -0.007(2)
C2 0.031(2) 0.032(2) 0.055(3) -0.016(2) 0.005(2) -0.0152(18)
C11 0.052(3) 0.056(3) 0.033(2) -0.014(2) 0.000(2) 0.005(2)
C21 0.055(3) 0.081(4) 0.037(3) -0.023(3) 0.019(2) -0.030(3)
C4 0.050(3) 0.032(3) 0.093(4) -0.005(3) -0.017(3) -0.014(2)
C12 0.073(4) 0.054(3) 0.028(2) -0.002(2) 0.016(2) 0.006(3)
C3 0.045(3) 0.030(2) 0.120(5) 0.000(3) -0.012(3) -0.012(2)
C18 0.056(3) 0.105(4) 0.026(2) -0.017(3) 0.019(2) -0.010(3)
C22 0.085(4) 0.074(4) 0.042(3) -0.029(3) 0.034(3) -0.031(3)
C13 0.064(4) 0.083(4) 0.037(3) -0.026(3) 0.004(3) 0.014(3)
C15 0.051(3) 0.097(4) 0.026(2) -0.018(2) 0.016(2) -0.008(3)
C19 0.070(4) 0.103(5) 0.034(3) -0.022(3) 0.028(3) -0.037(3)
C7 0.046(3) 0.040(3) 0.109(5) -0.019(3) 0.001(3) -0.024(2)
C14 0.102(5) 0.076(4) 0.026(2) 0.004(3) 0.018(3) 0.001(3)
C6 0.024(3) 0.048(3) 0.123(5) 0.004(3) -0.029(3) -0.007(2)
C5 0.060(4) 0.029(3) 0.158(7) -0.005(3) -0.014(4) -0.020(2)
C17 0.075(4) 0.117(5) 0.029(3) -0.021(3) 0.019(3) -0.016(4)
C20 0.110(5) 0.100(5) 0.048(3) -0.042(3) 0.036(3) -0.029(4)
C2D1 0.074(5) 0.187(9) 0.094(6) 0.004(6) -0.043(4) -0.033(5)
C16 0.075(4) 0.123(6) 0.032(3) -0.026(3) 0.019(3) -0.015(4)
C8 0.057(4) 0.040(3) 0.131(6) -0.019(3) -0.006(4) -0.023(3)
C1D1 0.289(16) 0.129(7) 0.138(9) 0.062(7) -0.093(10) -0.099(9)
S1D1 0.0607(10) 0.1186(14) 0.0486(8) -0.0017(9) -0.0114(7) -0.0233(10)

loop_
_atom_type_symbol
_atom_type_description
_atom_type_scat_dispersion_real
_atom_type_scat_dispersion_imag
_atom_type_scat_source
C C 0.0033 0.0016 'International Tables Vol C Tables 4.2.6.8 and 6.1.1.4'
H H 0.0000 0.0000 'International Tables Vol C Tables 4.2.6.8 and 6.1.1.4'
O O 0.0106 0.0060 'International Tables Vol C Tables 4.2.6.8 and 6.1.1.4'
S S 0.1246 0.1234 'International Tables Vol C Tables 4.2.6.8 and 6.1.1.4'
Er Er -0.2586 4.9576 'International Tables Vol C Tables 4.2.6.8 and 6.1.1.4'

loop_
_geom_angle_atom_site_label_1
_geom_angle_atom_site_label_2
_geom_angle_atom_site_label_3
_geom_angle
_geom_angle_site_symmetry_1
_geom_angle_site_symmetry_3
O3 Er1 O1D1 152.20(11) . .
O3 Er1 O4 112.33(11) . 2_665
O1D1 Er1 O4 80.02(11) . 2_665
O3 Er1 O1W 78.36(10) . .
O1D1 Er1 O1W 80.27(11) . .
O4 Er1 O1W 77.98(10) 2_665 .
O3 Er1 O2 72.95(10) . .
O1D1 Er1 O2 134.73(11) . .
O4 Er1 O2 81.23(11) 2_665 .
O1W Er1 O2 134.54(9) . .
O3 Er1 O6 89.95(11) . 2_566
O1D1 Er1 O6 89.84(11) . 2_566
O4 Er1 O6 149.27(11) 2_665 2_566
O1W Er1 O6 129.06(10) . 2_566
O2 Er1 O6 85.81(10) . 2_566
O3 Er1 O5 80.48(10) . 2_566
O1D1 Er1 O5 76.99(11) . 2_566
O4 Er1 O5 147.05(10) 2_665 2_566
O1W Er1 O5 75.13(9) . 2_566
O2 Er1 O5 131.57(10) . 2_566
O6 Er1 O5 53.99(9) 2_566 2_566
O3 Er1 O1 125.12(10) . .
O1D1 Er1 O1 81.51(11) . .
O4 Er1 O1 74.72(10) 2_665 .
O1W Er1 O1 149.34(11) . .
O2 Er1 O1 53.83(9) . .
O6 Er1 O1 75.13(10) 2_566 .
O5 Er1 O1 123.99(10) 2_566 .
O3 Er1 C1 99.36(12) . .
O1D1 Er1 C1 107.94(12) . .
O4 Er1 C1 76.07(11) 2_665 .
O1W Er1 C1 150.79(10) . .
O2 Er1 C1 27.09(11) . .
O6 Er1 C1 79.72(10) 2_566 .
O5 Er1 C1 133.67(10) 2_566 .
O1 Er1 C1 26.75(11) . .
O3 Er1 C24 83.47(11) . 2_566
O1D1 Er1 C24 83.82(11) . 2_566
O4 Er1 C24 163.61(11) 2_665 2_566
O1W Er1 C24 102.07(11) . 2_566
O2 Er1 C24 108.71(11) . 2_566
O6 Er1 C24 26.99(11) 2_566 2_566
O5 Er1 C24 27.05(11) 2_566 2_566
O1 Er1 C24 100.23(11) . 2_566
C1 Er1 C24 106.62(12) . 2_566
C9 O3 Er1 176.4(3) . .
C1 O2 Er1 94.6(2) . .
C24 O5 Er1 91.6(2) . 2_566
C9 O4 Er1 118.7(3) . 2_665
C1 O1 Er1 90.4(2) . .
C24 O6 Er1 93.8(2) . 2_566
S1D1 O1D1 Er1 131.39(19) . .
O3 C9 O4 123.8(4) . .
O3 C9 C10 118.1(4) . .
O4 C9 C10 118.1(4) . .
O5 C24 O6 120.4(3) . .
O5 C24 C23 119.9(4) . .
O6 C24 C23 119.7(4) . .
O5 C24 Er1 61.37(19) . 2_566
O6 C24 Er1 59.17(19) . 2_566
C23 C24 Er1 173.9(3) . 2_566
O1 C1 O2 121.2(4) . .
O1 C1 C2 120.3(4) . .
O2 C1 C2 118.5(4) . .
O1 C1 Er1 62.9(2) . .
O2 C1 Er1 58.32(19) . .
C2 C1 Er1 176.8(3) . .
C11 C10 C12 119.0(4) . .
C11 C10 C9 121.1(4) . .
C12 C10 C9 119.9(4) . .
C22 C23 C21 119.6(4) . .
C22 C23 C24 120.0(4) . .
C21 C23 C24 120.3(4) . .
C3 C2 C4 118.8(4) . .
C3 C2 C1 120.7(4) . .
C4 C2 C1 120.5(4) . .
C10 C11 C13 120.8(5) . .
C19 C21 C23 120.4(5) . .
C6 C4 C2 122.1(5) . .
C14 C12 C10 120.0(5) . .
C2 C3 C5 120.6(5) . .
C20 C18 C19 118.8(5) . .
C20 C18 C17 119.6(6) . .
C19 C18 C17 121.6(6) . .
C23 C22 C20 120.0(5) . .
C11 C13 C15 120.7(5) . .
C13 C15 C14 118.7(4) . .
C13 C15 C16 121.1(5) . .
C14 C15 C16 120.2(6) . .
C21 C19 C18 120.3(5) . .
C5 C7 C6 118.0(4) . .
C5 C7 C8 119.7(5) . .
C6 C7 C8 122.3(5) . .
C12 C14 C15 120.7(5) . .
C4 C6 C7 119.9(5) . .
C7 C5 C3 120.4(5) . .
C16 C17 C18 176.0(7) . .
C22 C20 C18 121.0(6) . .
C17 C16 C15 175.8(7) . .
C8 C8 C7 179.3(10) 2_775 .
O1D1 S1D1 C1D1 104.5(4) . .
O1D1 S1D1 C2D1 104.0(3) . .
C1D1 S1D1 C2D1 99.7(5) . .

loop_
_geom_bond_atom_site_label_1
_geom_bond_atom_site_label_2
_geom_bond_distance
_geom_bond_site_symmetry_2
Er1 O3 2.252(3) .
Er1 O1D1 2.266(3) .
Er1 O4 2.332(3) 2_665
Er1 O1W 2.349(3) .
Er1 O2 2.365(3) .
Er1 O6 2.392(3) 2_566
Er1 O5 2.440(3) 2_566
Er1 O1 2.465(3) .
Er1 C1 2.770(4) .
Er1 C24 2.779(4) 2_566
O3 C9 1.253(5) .
O2 C1 1.266(5) .
O5 C24 1.264(5) .
O4 C9 1.254(5) .
O1 C1 1.247(5) .
O6 C24 1.264(5) .
O1D1 S1D1 1.503(3) .
C9 C10 1.507(5) .
C24 C23 1.501(5) .
C1 C2 1.509(5) .
C10 C11 1.370(6) .
C10 C12 1.384(6) .
C23 C22 1.369(7) .
C23 C21 1.382(7) .
C2 C3 1.367(6) .
C2 C4 1.376(7) .
C11 C13 1.373(6) .
C21 C19 1.380(6) .
C4 C6 1.347(7) .
C12 C14 1.377(6) .
C3 C5 1.388(7) .
C18 C20 1.380(9) .
C18 C19 1.380(8) .
C18 C17 1.440(6) .
C22 C20 1.380(7) .
C13 C15 1.373(8) .
C15 C14 1.382(8) .
C15 C16 1.447(6) .
C7 C5 1.385(8) .
C7 C6 1.412(7) .
C7 C8 1.435(7) .
C17 C16 1.190(7) .
C2D1 S1D1 1.753(7) .
C8 C8 1.194(10) 2_775
C1D1 S1D1 1.716(9) .
